data_7703914
loop_
_publ_author_name
'Fortu\~no, Consuelo'
'Mart\'in, Antonio'
'Mastrorilli, Piero'
'Latronico, Mario'
'Petrelli, Valentina'
'Todisco, Stefano'

_publ_section_title
;
 Stable mixed-valence diphenylphosphanido bridged
 platinum(ii)-platinum(iv) complexes.
;
_journal_issue 15
_journal_name_full 'Dalton transactions (Cambridge, England : 2003)'
_journal_page_first 4935
_journal_page_last 4955
_journal_paper_doi 10.1039/d0dt00712a
_journal_volume 49
_journal_year 2020
_chemical_formula_moiety 'C50 H28 F10 N O P2 Pt2 S2, C16 H36 N, 1.5(C H2 Cl2)'
_chemical_formula_sum 'C67.5 H67 Cl3 F10 N2 O P2 Pt2 S2'
_chemical_formula_weight 1734.82
_space_group_crystal_system monoclinic
_space_group_IT_number 14
_space_group_name_Hall '-P 2ybc'
_space_group_name_H-M_alt 'P 1 21/c 1'
_atom_sites_solution_hydrogens geom
_atom_sites_solution_primary direct
_atom_sites_solution_secondary difmap
_audit_creation_method SHELXL-2013
_audit_update_record
;
2020-02-06 deposited with the CCDC.	2020-03-23 downloaded from the CCDC.
;
_cell_angle_alpha 90
_cell_angle_beta 99.6880(10)
_cell_angle_gamma 90
_cell_formula_units_Z 4
_cell_length_a 12.1374(8)
_cell_length_b 33.666(2)
_cell_length_c 16.3939(11)
_cell_measurement_reflns_used 9684
_cell_measurement_temperature 100(2)
_cell_measurement_theta_max 27.96
_cell_measurement_theta_min 2.29
_cell_volume 6603.3(7)
_computing_cell_refinement 'Bruker SAINT'
_computing_data_collection 'Bruker APEX2'
_computing_data_reduction 'Bruker SAINT'
_computing_molecular_graphics 'Bruker SHELXTL'
_computing_publication_material 'Bruker SHELXTL'
_computing_structure_refinement 'SHELXL-2013 (Sheldrick, 2013)'
_computing_structure_solution 'SHELXS-97 (Sheldrick, 1990)'
_diffrn_ambient_temperature 100(2)
_diffrn_measured_fraction_theta_full 1.000
_diffrn_measured_fraction_theta_max 0.936
_diffrn_measurement_device_type 'Bruker APEX-II CCD'
_diffrn_measurement_method '\w scans'
_diffrn_radiation_type MoK\a
_diffrn_radiation_wavelength 0.71073
_diffrn_reflns_av_R_equivalents 0.0473
_diffrn_reflns_av_unetI/netI 0.0391
_diffrn_reflns_Laue_measured_fraction_full 1.000
_diffrn_reflns_Laue_measured_fraction_max 0.936
_diffrn_reflns_limit_h_max 15
_diffrn_reflns_limit_h_min -15
_diffrn_reflns_limit_k_max 44
_diffrn_reflns_limit_k_min -44
_diffrn_reflns_limit_l_max 22
_diffrn_reflns_limit_l_min -21
_diffrn_reflns_number 80939
_diffrn_reflns_point_group_measured_fraction_full 1.000
_diffrn_reflns_point_group_measured_fraction_max 0.936
_diffrn_reflns_theta_full 25.000
_diffrn_reflns_theta_max 28.721
_diffrn_reflns_theta_min 1.398
_exptl_absorpt_coefficient_mu 4.539
_exptl_absorpt_correction_T_max 0.5691
_exptl_absorpt_correction_T_min 0.3430
_exptl_absorpt_correction_type multi-scan
_exptl_absorpt_process_details
;
 SADABS 2016/2: Krause, L., Herbst-Irmer, R., Sheldrick G.M. & Stalke D.,
 J. Appl. Cryst. 48 (2015) 3-10
;
_exptl_crystal_colour yellow
_exptl_crystal_density_diffrn 1.745
_exptl_crystal_density_method 'not measured'
_exptl_crystal_description prismatic
_exptl_crystal_F_000 3412
_exptl_crystal_size_max 0.300
_exptl_crystal_size_mid 0.210
_exptl_crystal_size_min 0.140
_refine_diff_density_max 2.665
_refine_diff_density_min -2.538
_refine_diff_density_rms 0.155
_refine_ls_extinction_method none
_refine_ls_goodness_of_fit_ref 1.231
_refine_ls_hydrogen_treatment constr
_refine_ls_matrix_type full
_refine_ls_number_parameters 826
_refine_ls_number_reflns 16021
_refine_ls_number_restraints 2
_refine_ls_restrained_S_all 1.267
_refine_ls_R_factor_all 0.0538
_refine_ls_R_factor_gt 0.0443
_refine_ls_shift/su_max 0.002
_refine_ls_shift/su_mean 0.000
_refine_ls_structure_factor_coef Fsqd
_refine_ls_weighting_details 'w=1/[\s^2^(Fo^2^)+(0.0068P)^2^+45.2116P] where P=(Fo^2^+2Fc^2^)/3'
_refine_ls_weighting_scheme calc
_refine_ls_wR_factor_gt 0.0841
_refine_ls_wR_factor_ref 0.0868
_reflns_Friedel_coverage 0.000
_reflns_number_gt 13987
_reflns_number_total 16021
_reflns_threshold_expression 'I > 2\s(I)'
_cod_data_source_file d0dt00712a2.cif
_cod_data_source_block 6_AMT792
_cod_depositor_comments 'Adding full bibliography for 7703910--7703914.cif.'
_cod_original_cell_volume 6603.2(8)
_cod_original_sg_symbol_H-M 'P 21/c'
_cod_original_formula_sum 'C67.50 H67 Cl3 F10 N2 O P2 Pt2 S2'
_cod_database_code 7703914
_shelx_space_group_comment
;
The symmetry employed for this shelxl refinement is uniquely defined
by the following loop, which should always be used as a source of
symmetry information in preference to the above space-group names.
They are only intended as comments.
;
_shelx_estimated_absorpt_t_min 0.343
_shelx_estimated_absorpt_t_max 0.569
_shelxl_version_number 2013-4

loop_
_space_group_symop_operation_xyz
'x, y, z'
'-x, y+1/2, -z+1/2'
'-x, -y, -z'
'x, -y-1/2, z-1/2'

loop_
_atom_site_label
_atom_site_type_symbol
_atom_site_fract_x
_atom_site_fract_y
_atom_site_fract_z
_atom_site_U_iso_or_equiv
_atom_site_adp_type
_atom_site_occupancy
_atom_site_site_symmetry_order
_atom_site_calc_flag
_atom_site_refinement_flags_posn
_atom_site_refinement_flags_adp
_atom_site_refinement_flags_occupancy
_atom_site_disorder_assembly
_atom_site_disorder_group
Pt1 Pt 0.02297(2) 0.35426(2) 0.62094(2) 0.01353(5) Uani 1 1 d . . . . .
Pt2 Pt 0.08292(2) 0.41482(2) 0.80093(2) 0.01395(5) Uani 1 1 d . . . . .
P1 P -0.05450(11) 0.36995(4) 0.73641(8) 0.0141(3) Uani 1 1 d . . . . .
P2 P 0.17181(11) 0.38581(4) 0.70179(8) 0.0138(3) Uani 1 1 d . . . . .
S1 S 0.18398(12) 0.37800(4) 0.91599(8) 0.0195(3) Uani 1 1 d . . . . .
S2 S 0.23969(11) 0.45558(4) 0.85988(8) 0.0186(3) Uani 1 1 d . . . . .
N1 N -0.0140(4) 0.44347(15) 0.8827(3) 0.0200(10) Uani 1 1 d . . . . .
O O 0.3478(4) 0.42202(13) 0.9969(3) 0.0314(10) Uani 1 1 d . . . . .
F1 F -0.1565(3) 0.38863(13) 0.4731(2) 0.0384(10) Uani 1 1 d . . . . .
F2 F -0.3412(4) 0.3587(2) 0.3831(3) 0.0795(19) Uani 1 1 d . . . . .
F3 F -0.4068(4) 0.2834(2) 0.4080(3) 0.085(2) Uani 1 1 d . . . . .
F4 F -0.2841(4) 0.23826(14) 0.5266(4) 0.0734(18) Uani 1 1 d . . . . .
F5 F -0.0986(4) 0.26758(11) 0.6209(3) 0.0443(11) Uani 1 1 d . . . . .
F6 F 0.1525(3) 0.27444(10) 0.5814(2) 0.0270(8) Uani 1 1 d . . . . .
F7 F 0.2917(3) 0.25933(10) 0.4751(2) 0.0299(8) Uani 1 1 d . . . . .
F8 F 0.3291(3) 0.31488(11) 0.3623(2) 0.0320(8) Uani 1 1 d . . . . .
F9 F 0.2175(3) 0.38543(11) 0.3535(2) 0.0336(9) Uani 1 1 d . . . . .
F10 F 0.0820(3) 0.40226(10) 0.4625(2) 0.0244(7) Uani 1 1 d . . . . .
C1 C -0.1183(5) 0.32979(18) 0.5526(3) 0.0214(12) Uani 1 1 d . . . . .
C2 C -0.1841(5) 0.3509(2) 0.4894(4) 0.0314(15) Uani 1 1 d . . . . .
C3 C -0.2798(6) 0.3359(3) 0.4416(4) 0.047(2) Uani 1 1 d . . . . .
C4 C -0.3139(6) 0.2989(3) 0.4532(5) 0.053(2) Uani 1 1 d . . . . .
C5 C -0.2525(6) 0.2760(2) 0.5137(5) 0.046(2) Uani 1 1 d . . . . .
C6 C -0.1555(5) 0.29128(19) 0.5626(4) 0.0319(15) Uani 1 1 d . . . . .
C7 C 0.1116(4) 0.33976(16) 0.5288(3) 0.0170(11) Uani 1 1 d . . . . .
C8 C 0.1670(5) 0.30347(16) 0.5263(3) 0.0184(11) Uani 1 1 d . . . . .
C9 C 0.2389(5) 0.29500(16) 0.4724(3) 0.0197(11) Uani 1 1 d . . . . .
C10 C 0.2566(5) 0.32265(18) 0.4149(3) 0.0232(12) Uani 1 1 d . . . . .
C11 C 0.2014(5) 0.35807(18) 0.4112(3) 0.0220(12) Uani 1 1 d . . . . .
C12 C 0.1306(5) 0.36602(17) 0.4674(3) 0.0205(12) Uani 1 1 d . . . . .
C13 C -0.0717(5) 0.32506(17) 0.7950(3) 0.0195(11) Uani 1 1 d . . . . .
C14 C -0.1769(5) 0.30718(17) 0.7910(4) 0.0234(12) Uani 1 1 d . . . . .
H14 H -0.2417 0.3205 0.7635 0.028 Uiso 1 1 calc R U . . .
C15 C -0.1874(6) 0.2699(2) 0.8272(4) 0.0336(15) Uani 1 1 d . . . . .
H15 H -0.2591 0.2581 0.8241 0.040 Uiso 1 1 calc R U . . .
C16 C -0.0929(6) 0.2503(2) 0.8676(4) 0.0348(16) Uani 1 1 d . . . . .
H16 H -0.0994 0.2249 0.8919 0.042 Uiso 1 1 calc R U . . .
C17 C 0.0096(5) 0.2679(2) 0.8718(4) 0.0326(15) Uani 1 1 d . . . . .
H17 H 0.0743 0.2546 0.8994 0.039 Uiso 1 1 calc R U . . .
C18 C 0.0209(5) 0.30488(18) 0.8367(4) 0.0252(13) Uani 1 1 d . . . . .
H18 H 0.0929 0.3166 0.8412 0.030 Uiso 1 1 calc R U . . .
C19 C -0.1918(4) 0.39363(16) 0.7258(3) 0.0171(11) Uani 1 1 d . . . . .
C20 C -0.2431(5) 0.39919(18) 0.7954(4) 0.0236(12) Uani 1 1 d . . . . .
H20 H -0.2089 0.3890 0.8476 0.028 Uiso 1 1 calc R U . . .
C21 C -0.3435(5) 0.41945(19) 0.7882(4) 0.0274(13) Uani 1 1 d . . . . .
H21 H -0.3776 0.4234 0.8357 0.033 Uiso 1 1 calc R U . . .
C22 C -0.3944(5) 0.4339(2) 0.7125(5) 0.0350(16) Uani 1 1 d . . . . .
H22 H -0.4642 0.4473 0.7076 0.042 Uiso 1 1 calc R U . . .
C23 C -0.3440(5) 0.4290(2) 0.6442(4) 0.0339(15) Uani 1 1 d . . . . .
H23 H -0.3788 0.4393 0.5923 0.041 Uiso 1 1 calc R U . . .
C24 C -0.2418(5) 0.40890(17) 0.6504(4) 0.0214(12) Uani 1 1 d . . . . .
H24 H -0.2071 0.4058 0.6029 0.026 Uiso 1 1 calc R U . . .
C25 C 0.2823(4) 0.35261(17) 0.7508(3) 0.0173(11) Uani 1 1 d . . . . .
C26 C 0.2621(5) 0.31196(17) 0.7543(3) 0.0210(12) Uani 1 1 d . . . . .
H26 H 0.1941 0.3011 0.7257 0.025 Uiso 1 1 calc R U . . .
C27 C 0.3414(5) 0.28727(18) 0.7995(4) 0.0252(13) Uani 1 1 d . . . . .
H27 H 0.3263 0.2597 0.8035 0.030 Uiso 1 1 calc R U . . .
C28 C 0.4413(5) 0.30244(19) 0.8385(4) 0.0266(13) Uani 1 1 d . . . . .
H28 H 0.4950 0.2853 0.8695 0.032 Uiso 1 1 calc R U . . .
C29 C 0.4644(5) 0.34237(19) 0.8332(3) 0.0244(13) Uani 1 1 d . . . . .
H29 H 0.5346 0.3525 0.8592 0.029 Uiso 1 1 calc R U . . .
C30 C 0.3847(4) 0.36787(17) 0.7895(3) 0.0191(11) Uani 1 1 d . . . . .
H30 H 0.4001 0.3954 0.7862 0.023 Uiso 1 1 calc R U . . .
C31 C 0.2522(4) 0.42037(16) 0.6477(3) 0.0157(11) Uani 1 1 d . . . . .
C32 C 0.3173(4) 0.40397(17) 0.5946(3) 0.0193(11) Uani 1 1 d . . . . .
H32 H 0.3247 0.3759 0.5920 0.023 Uiso 1 1 calc R U . . .
C33 C 0.3718(5) 0.4280(2) 0.5452(4) 0.0256(13) Uani 1 1 d . . . . .
H33 H 0.4158 0.4162 0.5089 0.031 Uiso 1 1 calc R U . . .
C34 C 0.3629(5) 0.4686(2) 0.5480(4) 0.0305(14) Uani 1 1 d . . . . .
H34 H 0.3987 0.4849 0.5130 0.037 Uiso 1 1 calc R U . . .
C35 C 0.3010(5) 0.48561(19) 0.6026(4) 0.0282(14) Uani 1 1 d . . . . .
H35 H 0.2958 0.5137 0.6059 0.034 Uiso 1 1 calc R U . . .
C36 C 0.2463(5) 0.46181(17) 0.6528(4) 0.0203(12) Uani 1 1 d . . . . .
H36 H 0.2050 0.4738 0.6907 0.024 Uiso 1 1 calc R U . . .
C37 C -0.0045(4) 0.45548(16) 0.7199(3) 0.0168(11) Uani 1 1 d . . . . .
C38 C -0.0130(5) 0.45951(15) 0.6349(3) 0.0179(11) Uani 1 1 d . . . . .
H38 H 0.0265 0.4419 0.6049 0.021 Uiso 1 1 calc R U . . .
C39 C -0.0806(5) 0.48997(18) 0.5925(4) 0.0239(13) Uani 1 1 d . . . . .
H39 H -0.0836 0.4929 0.5345 0.029 Uiso 1 1 calc R U . . .
C40 C -0.1420(5) 0.51534(18) 0.6330(4) 0.0264(13) Uani 1 1 d . . . . .
H40 H -0.1868 0.5354 0.6031 0.032 Uiso 1 1 calc R U . . .
C41 C -0.1384(5) 0.51155(17) 0.7187(4) 0.0241(13) Uani 1 1 d . . . . .
C42 C -0.2026(5) 0.53584(18) 0.7654(4) 0.0294(14) Uani 1 1 d . . . . .
H42 H -0.2445 0.5574 0.7385 0.035 Uiso 1 1 calc R U . . .
C43 C -0.2058(5) 0.52928(19) 0.8457(4) 0.0313(15) Uani 1 1 d . . . . .
H43 H -0.2498 0.5460 0.8741 0.038 Uiso 1 1 calc R U . . .
C44 C -0.1436(5) 0.49740(19) 0.8893(4) 0.0261(13) Uani 1 1 d . . . . .
C45 C -0.1487(5) 0.4870(2) 0.9713(4) 0.0347(16) Uani 1 1 d . . . . .
H45 H -0.1950 0.5015 1.0019 0.042 Uiso 1 1 calc R U . . .
C46 C -0.0862(5) 0.4556(2) 1.0071(4) 0.0321(15) Uani 1 1 d . . . . .
H46 H -0.0885 0.4484 1.0628 0.039 Uiso 1 1 calc R U . . .
C47 C -0.0193(5) 0.43442(19) 0.9610(4) 0.0253(13) Uani 1 1 d . . . . .
H47 H 0.0238 0.4128 0.9863 0.030 Uiso 1 1 calc R U . . .
C48 C -0.0759(4) 0.47428(17) 0.8461(4) 0.0207(12) Uani 1 1 d . . . . .
C49 C -0.0708(4) 0.48085(16) 0.7611(4) 0.0192(11) Uani 1 1 d . . . . .
C50 C 0.2739(5) 0.41915(18) 0.9374(3) 0.0233(12) Uani 1 1 d . . . . .
N2 N 0.5048(4) 0.83434(15) 0.3626(3) 0.0254(11) Uani 1 1 d . . . . .
C51 C 0.4460(5) 0.8444(2) 0.4350(4) 0.0306(15) Uani 1 1 d . . . . .
H51A H 0.4647 0.8237 0.4779 0.037 Uiso 1 1 calc R U . . .
H51B H 0.4766 0.8699 0.4593 0.037 Uiso 1 1 calc R U . . .
C52 C 0.3198(6) 0.8481(2) 0.4151(4) 0.0389(17) Uani 1 1 d . . . . .
H52A H 0.2885 0.8241 0.3847 0.047 Uiso 1 1 calc R U . . .
H52B H 0.2998 0.8714 0.3788 0.047 Uiso 1 1 calc R U . . .
C53 C 0.2690(6) 0.8527(2) 0.4933(4) 0.0352(16) Uani 1 1 d . . . . .
H53A H 0.3024 0.8328 0.5346 0.042 Uiso 1 1 calc R U . . .
H53B H 0.2874 0.8794 0.5171 0.042 Uiso 1 1 calc R U . . .
C54 C 0.1428(6) 0.8475(3) 0.4767(5) 0.049(2) Uani 1 1 d . . . . .
H54A H 0.1135 0.8508 0.5285 0.073 Uiso 1 1 calc R U . . .
H54B H 0.1242 0.8209 0.4542 0.073 Uiso 1 1 calc R U . . .
H54C H 0.1093 0.8675 0.4367 0.073 Uiso 1 1 calc R U . . .
C55 C 0.6295(5) 0.83409(19) 0.3964(4) 0.0262(13) Uani 1 1 d . . . . .
H55A H 0.6511 0.8606 0.4199 0.031 Uiso 1 1 calc R U . . .
H55B H 0.6440 0.8146 0.4422 0.031 Uiso 1 1 calc R U . . .
C56 C 0.7035(5) 0.82397(19) 0.3332(4) 0.0273(13) Uani 1 1 d . . . . .
H56A H 0.6939 0.8445 0.2893 0.033 Uiso 1 1 calc R U . . .
H56B H 0.6798 0.7981 0.3071 0.033 Uiso 1 1 calc R U . . .
C57 C 0.8262(5) 0.82165(19) 0.3722(4) 0.0299(14) Uani 1 1 d . . . . .
H57A H 0.8525 0.8483 0.3921 0.036 Uiso 1 1 calc R U . . .
H57B H 0.8347 0.8036 0.4205 0.036 Uiso 1 1 calc R U . . .
C58 C 0.8969(6) 0.8068(2) 0.3117(4) 0.0385(17) Uani 1 1 d . . . . .
H58A H 0.9753 0.8057 0.3387 0.058 Uiso 1 1 calc R U . . .
H58B H 0.8897 0.8249 0.2642 0.058 Uiso 1 1 calc R U . . .
H58C H 0.8719 0.7802 0.2927 0.058 Uiso 1 1 calc R U . . .
C59 C 0.4670(5) 0.79462(18) 0.3252(4) 0.0261(13) Uani 1 1 d . . . . .
H59A H 0.4960 0.7918 0.2725 0.031 Uiso 1 1 calc R U . . .
H59B H 0.3844 0.7949 0.3115 0.031 Uiso 1 1 calc R U . . .
C60 C 0.5019(5) 0.75817(18) 0.3778(4) 0.0263(13) Uani 1 1 d . . . . .
H60A H 0.5829 0.7534 0.3804 0.032 Uiso 1 1 calc R U . . .
H60B H 0.4880 0.7628 0.4349 0.032 Uiso 1 1 calc R U . . .
C61 C 0.4368(5) 0.72195(19) 0.3416(4) 0.0302(14) Uani 1 1 d . . . . .
H61A H 0.4399 0.7204 0.2817 0.036 Uiso 1 1 calc R U . . .
H61B H 0.3575 0.7251 0.3477 0.036 Uiso 1 1 calc R U . . .
C62 C 0.4814(6) 0.6831(2) 0.3829(5) 0.0430(18) Uani 1 1 d . . . . .
H62A H 0.4364 0.6609 0.3572 0.065 Uiso 1 1 calc R U . . .
H62B H 0.4770 0.6842 0.4420 0.065 Uiso 1 1 calc R U . . .
H62C H 0.5594 0.6795 0.3760 0.065 Uiso 1 1 calc R U . . .
C63 C 0.4762(6) 0.86477(19) 0.2931(4) 0.0314(15) Uani 1 1 d . . . . .
H63A H 0.5144 0.8569 0.2468 0.038 Uiso 1 1 calc R U . . .
H63B H 0.3948 0.8636 0.2726 0.038 Uiso 1 1 calc R U . . .
C64 C 0.5071(9) 0.9067(2) 0.3157(5) 0.067(3) Uani 1 1 d . . . . .
H64A H 0.5886 0.9084 0.3358 0.081 Uiso 1 1 calc R U . . .
H64B H 0.4683 0.9153 0.3613 0.081 Uiso 1 1 calc R U . . .
C65 C 0.4757(7) 0.9344(2) 0.2425(4) 0.0428(18) Uani 1 1 d D . . . .
H65A H 0.3993 0.9282 0.2135 0.051 Uiso 1 1 calc R U . A 1
H65B H 0.5283 0.9309 0.2030 0.051 Uiso 1 1 calc R U . A 1
C66 C 0.4805(12) 0.9773(3) 0.2740(8) 0.038(3) Uani 0.5 1 d D . P B 1
H66A H 0.4545 0.9782 0.3274 0.057 Uiso 0.5 1 calc R U P B 1
H66B H 0.4324 0.9940 0.2339 0.057 Uiso 0.5 1 calc R U P B 1
H66C H 0.5576 0.9869 0.2807 0.057 Uiso 0.5 1 calc R U P B 1
C66' C 0.5119(11) 0.9284(4) 0.1572(7) 0.031(3) Uani 0.5 1 d D . P B 2
H66D H 0.4808 0.9498 0.1197 0.047 Uiso 0.5 1 calc R U P B 2
H66E H 0.4841 0.9028 0.1341 0.047 Uiso 0.5 1 calc R U P B 2
H66F H 0.5936 0.9289 0.1639 0.047 Uiso 0.5 1 calc R U P B 2
Cl1 Cl 0.89394(18) 0.13458(6) 0.78268(12) 0.0481(5) Uani 1 1 d . . . . .
Cl2 Cl 0.83027(15) 0.05418(5) 0.72382(11) 0.0385(4) Uani 1 1 d . . . . .
C67 C 0.9128(7) 0.0831(2) 0.7993(4) 0.051(2) Uani 1 1 d . . . . .
H67A H 0.9924 0.0765 0.8000 0.061 Uiso 1 1 calc R U . . .
H67B H 0.8945 0.0763 0.8542 0.061 Uiso 1 1 calc R U . . .
Cl3 Cl 0.3951(3) -0.04087(11) 0.4817(3) 0.0564(12) Uani 0.5 1 d D . P . .
Cl4 Cl 0.5422(3) 0.01082(12) 0.4082(3) 0.0532(11) Uani 0.5 1 d D . P . .
C68 C 0.5000 0.0000 0.5000 0.058(4) Uani 1 2 d DS . P . .
H68A H 0.4663 0.0238 0.5214 0.070 Uiso 0.5 1 calc R U P . .
H68B H 0.5649 -0.0084 0.5414 0.070 Uiso 0.5 1 calc R U P . .

loop_
_atom_site_aniso_label
_atom_site_aniso_U_11
_atom_site_aniso_U_22
_atom_site_aniso_U_33
_atom_site_aniso_U_23
_atom_site_aniso_U_13
_atom_site_aniso_U_12
Pt1 0.01382(10) 0.01438(10) 0.01187(9) -0.00040(7) 0.00064(7) -0.00084(8)
Pt2 0.01247(9) 0.01768(10) 0.01131(9) -0.00142(8) 0.00085(7) -0.00044(8)
P1 0.0132(6) 0.0167(7) 0.0119(6) 0.0026(5) 0.0008(5) -0.0009(5)
P2 0.0131(6) 0.0148(6) 0.0131(6) -0.0004(5) 0.0011(5) -0.0002(5)
S1 0.0198(7) 0.0247(7) 0.0130(6) 0.0020(5) -0.0006(5) 0.0000(5)
S2 0.0179(7) 0.0214(7) 0.0155(6) -0.0020(5) -0.0004(5) -0.0016(5)
N1 0.015(2) 0.030(3) 0.015(2) -0.004(2) 0.0014(18) -0.005(2)
O 0.028(2) 0.034(3) 0.027(2) 0.0000(19) -0.0108(19) -0.0051(19)
F1 0.031(2) 0.054(3) 0.028(2) 0.0187(18) -0.0003(16) 0.0027(19)
F2 0.033(3) 0.167(6) 0.030(2) 0.006(3) -0.018(2) -0.004(3)
F3 0.030(3) 0.140(5) 0.083(4) -0.077(4) 0.005(2) -0.033(3)
F4 0.049(3) 0.041(3) 0.143(5) -0.049(3) 0.053(3) -0.027(2)
F5 0.047(3) 0.020(2) 0.071(3) 0.002(2) 0.028(2) -0.0016(18)
F6 0.039(2) 0.0186(17) 0.0253(18) 0.0040(14) 0.0106(15) 0.0019(15)
F7 0.034(2) 0.0270(19) 0.0290(19) -0.0011(15) 0.0064(16) 0.0122(16)
F8 0.034(2) 0.038(2) 0.0282(19) -0.0042(16) 0.0169(16) 0.0031(17)
F9 0.050(2) 0.031(2) 0.0230(18) 0.0069(15) 0.0154(17) 0.0010(18)
F10 0.0318(19) 0.0185(17) 0.0235(17) 0.0019(13) 0.0063(14) 0.0060(14)
C1 0.021(3) 0.029(3) 0.015(3) -0.007(2) 0.005(2) -0.003(2)
C2 0.022(3) 0.052(4) 0.019(3) -0.008(3) 0.002(2) -0.005(3)
C3 0.023(4) 0.091(7) 0.024(3) -0.018(4) -0.002(3) -0.008(4)
C4 0.020(3) 0.088(7) 0.052(5) -0.046(5) 0.006(3) -0.014(4)
C5 0.038(4) 0.039(4) 0.069(6) -0.036(4) 0.034(4) -0.024(3)
C6 0.027(3) 0.026(3) 0.048(4) -0.015(3) 0.021(3) -0.004(3)
C7 0.013(3) 0.021(3) 0.016(3) -0.004(2) 0.001(2) -0.003(2)
C8 0.020(3) 0.019(3) 0.015(3) -0.001(2) 0.000(2) -0.003(2)
C9 0.022(3) 0.017(3) 0.020(3) -0.003(2) 0.002(2) 0.000(2)
C10 0.021(3) 0.030(3) 0.019(3) -0.007(2) 0.005(2) -0.001(2)
C11 0.024(3) 0.024(3) 0.018(3) 0.003(2) 0.005(2) -0.006(2)
C12 0.022(3) 0.022(3) 0.016(3) -0.002(2) -0.001(2) 0.003(2)
C13 0.021(3) 0.022(3) 0.017(3) -0.001(2) 0.006(2) -0.002(2)
C14 0.021(3) 0.016(3) 0.032(3) 0.008(2) 0.003(2) -0.001(2)
C15 0.028(3) 0.033(4) 0.041(4) 0.010(3) 0.009(3) -0.009(3)
C16 0.034(4) 0.026(3) 0.045(4) 0.013(3) 0.010(3) 0.000(3)
C17 0.025(3) 0.033(4) 0.040(4) 0.016(3) 0.005(3) 0.004(3)
C18 0.020(3) 0.031(3) 0.025(3) 0.002(3) 0.006(2) -0.002(2)
C19 0.013(3) 0.015(3) 0.022(3) 0.001(2) 0.000(2) -0.003(2)
C20 0.019(3) 0.030(3) 0.021(3) -0.006(2) 0.001(2) -0.006(2)
C21 0.018(3) 0.030(3) 0.036(3) -0.004(3) 0.012(3) -0.001(2)
C22 0.021(3) 0.027(3) 0.057(5) 0.005(3) 0.007(3) 0.006(3)
C23 0.022(3) 0.043(4) 0.034(4) 0.014(3) -0.002(3) 0.005(3)
C24 0.016(3) 0.021(3) 0.026(3) 0.004(2) 0.001(2) -0.002(2)
C25 0.017(3) 0.022(3) 0.013(2) 0.004(2) 0.003(2) 0.008(2)
C26 0.025(3) 0.022(3) 0.016(3) 0.000(2) 0.003(2) 0.003(2)
C27 0.035(3) 0.017(3) 0.026(3) 0.004(2) 0.010(3) 0.007(2)
C28 0.026(3) 0.033(4) 0.020(3) 0.007(3) 0.001(2) 0.013(3)
C29 0.015(3) 0.042(4) 0.015(3) 0.002(2) -0.001(2) 0.004(2)
C30 0.017(3) 0.019(3) 0.020(3) -0.001(2) 0.001(2) 0.002(2)
C31 0.014(3) 0.018(3) 0.014(2) 0.002(2) 0.000(2) -0.006(2)
C32 0.014(3) 0.025(3) 0.017(3) 0.001(2) -0.002(2) -0.003(2)
C33 0.017(3) 0.042(4) 0.019(3) 0.001(3) 0.006(2) -0.002(3)
C34 0.023(3) 0.037(4) 0.033(3) 0.009(3) 0.008(3) -0.006(3)
C35 0.027(3) 0.024(3) 0.033(3) 0.003(3) 0.003(3) -0.005(3)
C36 0.016(3) 0.019(3) 0.026(3) 0.001(2) 0.004(2) -0.002(2)
C37 0.014(3) 0.016(3) 0.021(3) 0.003(2) 0.006(2) -0.002(2)
C38 0.023(3) 0.009(2) 0.022(3) 0.003(2) 0.007(2) -0.005(2)
C39 0.021(3) 0.026(3) 0.023(3) 0.012(2) 0.001(2) -0.001(2)
C40 0.021(3) 0.022(3) 0.035(3) 0.009(3) 0.003(3) 0.004(2)
C41 0.016(3) 0.017(3) 0.040(4) 0.003(2) 0.007(3) 0.002(2)
C42 0.023(3) 0.018(3) 0.047(4) 0.003(3) 0.005(3) 0.004(2)
C43 0.022(3) 0.025(3) 0.048(4) -0.012(3) 0.008(3) 0.001(3)
C44 0.017(3) 0.031(3) 0.030(3) -0.012(3) 0.004(2) 0.000(2)
C45 0.022(3) 0.052(4) 0.032(4) -0.021(3) 0.010(3) 0.001(3)
C46 0.025(3) 0.054(4) 0.018(3) -0.009(3) 0.004(2) 0.000(3)
C47 0.023(3) 0.034(3) 0.019(3) -0.004(2) 0.005(2) -0.003(3)
C48 0.014(3) 0.024(3) 0.024(3) -0.007(2) 0.001(2) -0.005(2)
C49 0.014(3) 0.013(3) 0.030(3) -0.004(2) 0.001(2) -0.003(2)
C50 0.021(3) 0.030(3) 0.018(3) -0.001(2) 0.001(2) 0.002(2)
N2 0.030(3) 0.025(3) 0.019(2) -0.005(2) -0.003(2) 0.003(2)
C51 0.036(4) 0.036(4) 0.017(3) -0.005(3) -0.006(3) 0.008(3)
C52 0.033(4) 0.056(5) 0.024(3) -0.007(3) -0.005(3) 0.017(3)
C53 0.037(4) 0.044(4) 0.022(3) -0.004(3) -0.002(3) 0.007(3)
C54 0.036(4) 0.072(6) 0.034(4) -0.016(4) -0.002(3) 0.018(4)
C55 0.026(3) 0.028(3) 0.021(3) -0.004(2) -0.007(2) 0.001(3)
C56 0.029(3) 0.027(3) 0.024(3) -0.003(2) -0.001(3) -0.008(3)
C57 0.032(4) 0.026(3) 0.029(3) -0.002(3) -0.002(3) -0.001(3)
C58 0.029(4) 0.049(4) 0.037(4) 0.000(3) 0.002(3) -0.004(3)
C59 0.024(3) 0.031(3) 0.022(3) -0.011(3) -0.001(2) 0.001(3)
C60 0.024(3) 0.028(3) 0.026(3) 0.000(3) 0.002(3) 0.002(2)
C61 0.028(3) 0.029(3) 0.035(4) -0.010(3) 0.009(3) 0.001(3)
C62 0.044(4) 0.030(4) 0.058(5) 0.002(4) 0.017(4) 0.002(3)
C63 0.039(4) 0.030(3) 0.020(3) -0.004(2) -0.013(3) 0.004(3)
C64 0.111(8) 0.028(4) 0.046(5) -0.008(3) -0.034(5) 0.010(5)
C65 0.051(5) 0.040(4) 0.036(4) 0.004(3) 0.003(3) 0.010(4)
C66 0.039(8) 0.031(7) 0.037(8) 0.020(6) -0.012(6) -0.002(6)
C66' 0.035(7) 0.037(7) 0.019(6) 0.011(5) -0.002(5) 0.003(6)
Cl1 0.0562(12) 0.0441(11) 0.0405(10) 0.0042(8) -0.0019(9) -0.0123(9)
Cl2 0.0418(10) 0.0406(10) 0.0321(9) -0.0013(7) 0.0034(7) -0.0019(8)
C67 0.067(6) 0.053(5) 0.027(4) -0.008(3) -0.013(4) 0.024(4)
Cl3 0.040(2) 0.039(2) 0.098(3) 0.014(2) 0.034(2) 0.0110(17)
Cl4 0.039(2) 0.047(2) 0.079(3) 0.021(2) 0.024(2) 0.0071(17)
C68 0.080(9) 0.042(7) 0.047(7) -0.010(5) -0.006(6) 0.024(6)

loop_
_atom_type_symbol
_atom_type_description
_atom_type_scat_dispersion_real
_atom_type_scat_dispersion_imag
_atom_type_scat_source
C C 0.0033 0.0016 'International Tables Vol C Tables 4.2.6.8 and 6.1.1.4'
H H 0.0000 0.0000 'International Tables Vol C Tables 4.2.6.8 and 6.1.1.4'
N N 0.0061 0.0033 'International Tables Vol C Tables 4.2.6.8 and 6.1.1.4'
Cl Cl 0.1484 0.1585 'International Tables Vol C Tables 4.2.6.8 and 6.1.1.4'
F F 0.0171 0.0103 'International Tables Vol C Tables 4.2.6.8 and 6.1.1.4'
P P 0.1023 0.0942 'International Tables Vol C Tables 4.2.6.8 and 6.1.1.4'
S S 0.1246 0.1234 'International Tables Vol C Tables 4.2.6.8 and 6.1.1.4'
Pt Pt -1.7033 8.3905 'International Tables Vol C Tables 4.2.6.8 and 6.1.1.4'
O O 0.0106 0.0060 'International Tables Vol C Tables 4.2.6.8 and 6.1.1.4'

loop_
_geom_angle_atom_site_label_1
_geom_angle_atom_site_label_2
_geom_angle_atom_site_label_3
_geom_angle
_geom_angle_site_symmetry_1
_geom_angle_site_symmetry_3
_geom_angle_publ_flag
C7 Pt1 C1 89.8(2) . . ?
C7 Pt1 P2 94.33(15) . . ?
C1 Pt1 P2 175.03(17) . . ?
C7 Pt1 P1 172.44(15) . . ?
C1 Pt1 P1 96.94(16) . . ?
P2 Pt1 P1 79.15(5) . . ?
C37 Pt2 N1 80.2(2) . . ?
C37 Pt2 P2 94.45(15) . . ?
N1 Pt2 P2 173.92(13) . . ?
C37 Pt2 P1 83.60(15) . . ?
N1 Pt2 P1 98.43(13) . . ?
P2 Pt2 P1 78.06(5) . . ?
C37 Pt2 S2 99.53(15) . . ?
N1 Pt2 S2 88.42(12) . . ?
P2 Pt2 S2 95.27(5) . . ?
P1 Pt2 S2 172.89(5) . . ?
C37 Pt2 S1 168.30(16) . . ?
N1 Pt2 S1 90.13(13) . . ?
P2 Pt2 S1 95.54(5) . . ?
P1 Pt2 S1 104.42(5) . . ?
S2 Pt2 S1 73.50(5) . . ?
C13 P1 C19 103.2(3) . . ?
C13 P1 Pt1 109.93(19) . . ?
C19 P1 Pt1 120.74(18) . . ?
C13 P1 Pt2 115.41(19) . . ?
C19 P1 Pt2 109.08(18) . . ?
Pt1 P1 Pt2 99.14(5) . . ?
C25 P2 C31 100.9(3) . . ?
C25 P2 Pt1 114.62(19) . . ?
C31 P2 Pt1 116.17(17) . . ?
C25 P2 Pt2 110.14(17) . . ?
C31 P2 Pt2 114.81(18) . . ?
Pt1 P2 Pt2 100.66(5) . . ?
C50 S1 Pt2 88.16(19) . . ?
C50 S2 Pt2 88.1(2) . . ?
C47 N1 C48 119.1(5) . . ?
C47 N1 Pt2 128.2(4) . . ?
C48 N1 Pt2 112.7(4) . . ?
C6 C1 C2 114.0(6) . . ?
C6 C1 Pt1 124.5(5) . . ?
C2 C1 Pt1 121.5(5) . . ?
F1 C2 C3 116.3(7) . . ?
F1 C2 C1 119.8(5) . . ?
C3 C2 C1 123.8(7) . . ?
C4 C3 F2 118.8(7) . . ?
C4 C3 C2 120.7(8) . . ?
F2 C3 C2 120.4(8) . . ?
C3 C4 F3 122.3(9) . . ?
C3 C4 C5 118.8(7) . . ?
F3 C4 C5 118.9(9) . . ?
F4 C5 C4 120.4(7) . . ?
F4 C5 C6 119.1(8) . . ?
C4 C5 C6 120.5(7) . . ?
F5 C6 C1 119.9(6) . . ?
F5 C6 C5 118.0(6) . . ?
C1 C6 C5 122.1(7) . . ?
C12 C7 C8 113.3(5) . . ?
C12 C7 Pt1 123.6(4) . . ?
C8 C7 Pt1 122.9(4) . . ?
F6 C8 C9 116.4(5) . . ?
F6 C8 C7 119.4(5) . . ?
C9 C8 C7 124.2(5) . . ?
F7 C9 C10 119.8(5) . . ?
F7 C9 C8 120.7(5) . . ?
C10 C9 C8 119.5(5) . . ?
F8 C10 C11 120.5(5) . . ?
F8 C10 C9 120.0(5) . . ?
C11 C10 C9 119.5(5) . . ?
F9 C11 C10 119.7(5) . . ?
F9 C11 C12 120.7(5) . . ?
C10 C11 C12 119.6(5) . . ?
F10 C12 C11 116.6(5) . . ?
F10 C12 C7 119.6(5) . . ?
C11 C12 C7 123.8(5) . . ?
C18 C13 C14 117.9(5) . . ?
C18 C13 P1 120.6(4) . . ?
C14 C13 P1 121.0(4) . . ?
C15 C14 C13 120.7(6) . . ?
C16 C15 C14 120.0(6) . . ?
C17 C16 C15 119.1(6) . . ?
C16 C17 C18 121.3(6) . . ?
C17 C18 C13 120.9(6) . . ?
C24 C19 C20 119.4(5) . . ?
C24 C19 P1 120.2(4) . . ?
C20 C19 P1 120.2(4) . . ?
C21 C20 C19 120.2(6) . . ?
C22 C21 C20 120.3(6) . . ?
C23 C22 C21 119.8(6) . . ?
C22 C23 C24 120.7(6) . . ?
C19 C24 C23 119.6(6) . . ?
C26 C25 C30 119.5(5) . . ?
C26 C25 P2 119.9(4) . . ?
C30 C25 P2 120.5(4) . . ?
C27 C26 C25 119.9(5) . . ?
C28 C27 C26 120.4(6) . . ?
C27 C28 C29 120.5(5) . . ?
C28 C29 C30 120.0(5) . . ?
C25 C30 C29 119.6(5) . . ?
C32 C31 C36 118.3(5) . . ?
C32 C31 P2 117.1(4) . . ?
C36 C31 P2 124.4(4) . . ?
C31 C32 C33 120.9(5) . . ?
C34 C33 C32 120.7(6) . . ?
C33 C34 C35 119.2(6) . . ?
C34 C35 C36 120.5(6) . . ?
C35 C36 C31 120.2(5) . . ?
C38 C37 C49 117.9(5) . . ?
C38 C37 Pt2 130.7(4) . . ?
C49 C37 Pt2 111.3(4) . . ?
C37 C38 C39 120.1(5) . . ?
C40 C39 C38 121.8(6) . . ?
C39 C40 C41 119.9(5) . . ?
C40 C41 C49 118.2(5) . . ?
C40 C41 C42 123.6(6) . . ?
C49 C41 C42 118.1(6) . . ?
C43 C42 C41 122.5(6) . . ?
C42 C43 C44 120.9(6) . . ?
C45 C44 C48 117.9(6) . . ?
C45 C44 C43 124.2(6) . . ?
C48 C44 C43 117.8(6) . . ?
C46 C45 C44 119.5(6) . . ?
C45 C46 C47 119.5(6) . . ?
N1 C47 C46 122.2(6) . . ?
N1 C48 C44 121.8(5) . . ?
N1 C48 C49 116.0(5) . . ?
C44 C48 C49 122.2(5) . . ?
C37 C49 C48 119.6(5) . . ?
C37 C49 C41 122.0(5) . . ?
C48 C49 C41 118.3(5) . . ?
O C50 S1 124.9(5) . . ?
O C50 S2 125.2(5) . . ?
S1 C50 S2 109.9(3) . . ?
C59 N2 C55 111.0(5) . . ?
C59 N2 C51 111.3(5) . . ?
C55 N2 C51 106.6(4) . . ?
C59 N2 C63 105.9(4) . . ?
C55 N2 C63 111.2(5) . . ?
C51 N2 C63 110.7(5) . . ?
C52 C51 N2 116.1(5) . . ?
C51 C52 C53 111.4(5) . . ?
C54 C53 C52 112.1(6) . . ?
C56 C55 N2 114.8(5) . . ?
C55 C56 C57 112.0(5) . . ?
C58 C57 C56 111.6(5) . . ?
N2 C59 C60 116.6(5) . . ?
C61 C60 C59 110.5(5) . . ?
C60 C61 C62 113.1(6) . . ?
C64 C63 N2 115.6(5) . . ?
C63 C64 C65 111.4(6) . . ?
C64 C65 C66 108.8(7) . . ?
C64 C65 C66' 124.3(8) . . ?
Cl2 C67 Cl1 113.2(4) . . ?
C68 Cl3 Cl4 50.70(13) . 3_656 ?
C68 Cl4 Cl3 57.57(15) . 3_656 ?
Cl4 C68 Cl3 108.3(2) . . ?

loop_
_geom_bond_atom_site_label_1
_geom_bond_atom_site_label_2
_geom_bond_distance
_geom_bond_site_symmetry_2
_geom_bond_publ_flag
Pt1 C7 2.055(5) . ?
Pt1 C1 2.056(6) . ?
Pt1 P2 2.3113(13) . ?
Pt1 P1 2.3121(14) . ?
Pt2 C37 2.071(5) . ?
Pt2 N1 2.154(5) . ?
Pt2 P2 2.3130(14) . ?
Pt2 P1 2.3641(14) . ?
Pt2 S2 2.4121(14) . ?
Pt2 S1 2.4124(13) . ?
P1 C13 1.821(6) . ?
P1 C19 1.829(6) . ?
P2 C25 1.825(5) . ?
P2 C31 1.839(5) . ?
S1 C50 1.762(6) . ?
S2 C50 1.764(6) . ?
N1 C47 1.331(7) . ?
N1 C48 1.360(7) . ?
O C50 1.214(7) . ?
F1 C2 1.351(8) . ?
F2 C3 1.349(10) . ?
F3 C4 1.346(8) . ?
F4 C5 1.354(9) . ?
F5 C6 1.343(8) . ?
F6 C8 1.363(6) . ?
F7 C9 1.358(6) . ?
F8 C10 1.357(6) . ?
F9 C11 1.358(6) . ?
F10 C12 1.352(6) . ?
C1 C6 1.392(9) . ?
C1 C2 1.392(9) . ?
C2 C3 1.383(9) . ?
C3 C4 1.335(13) . ?
C4 C5 1.375(13) . ?
C5 C6 1.405(10) . ?
C7 C12 1.388(8) . ?
C7 C8 1.398(8) . ?
C8 C9 1.373(8) . ?
C9 C10 1.367(8) . ?
C10 C11 1.364(8) . ?
C11 C12 1.387(8) . ?
C13 C18 1.391(8) . ?
C13 C14 1.403(8) . ?
C14 C15 1.403(8) . ?
C15 C16 1.391(9) . ?
C16 C17 1.370(9) . ?
C17 C18 1.387(9) . ?
C19 C24 1.382(8) . ?
C19 C20 1.401(8) . ?
C20 C21 1.385(8) . ?
C21 C22 1.380(9) . ?
C22 C23 1.373(10) . ?
C23 C24 1.402(8) . ?
C25 C26 1.393(8) . ?
C25 C30 1.395(8) . ?
C26 C27 1.388(8) . ?
C27 C28 1.371(9) . ?
C28 C29 1.379(9) . ?
C29 C30 1.398(8) . ?
C31 C32 1.385(8) . ?
C31 C36 1.400(8) . ?
C32 C33 1.389(8) . ?
C33 C34 1.374(9) . ?
C34 C35 1.385(9) . ?
C35 C36 1.394(8) . ?
C37 C38 1.387(7) . ?
C37 C49 1.420(8) . ?
C38 C39 1.420(8) . ?
C39 C40 1.376(9) . ?
C40 C41 1.403(9) . ?
C41 C49 1.426(8) . ?
C41 C42 1.437(8) . ?
C42 C43 1.342(10) . ?
C43 C44 1.432(9) . ?
C44 C45 1.400(9) . ?
C44 C48 1.406(8) . ?
C45 C46 1.373(10) . ?
C46 C47 1.394(8) . ?
C48 C49 1.423(8) . ?
N2 C59 1.510(7) . ?
N2 C55 1.521(8) . ?
N2 C51 1.523(8) . ?
N2 C63 1.529(8) . ?
C51 C52 1.515(9) . ?
C52 C53 1.522(9) . ?
C53 C54 1.520(10) . ?
C55 C56 1.520(9) . ?
C56 C57 1.520(8) . ?
C57 C58 1.502(9) . ?
C59 C60 1.519(8) . ?
C60 C61 1.518(8) . ?
C61 C62 1.528(9) . ?
C63 C64 1.493(10) . ?
C64 C65 1.516(10) . ?
C65 C66 1.529(11) . ?
C65 C66' 1.548(11) . ?
Cl1 C67 1.762(8) . ?
Cl2 C67 1.751(8) . ?
Cl3 C68 1.864(4) . ?
Cl3 Cl4 2.098(7) 3_656 ?
Cl4 C68 1.709(4) . ?
Cl4 Cl3 2.098(7) 3_656 ?
